data_7033839
loop_
_publ_author_name
'Wang, Peng'
'Li, Haifen'
'Xue, Xiaoyan'
'Chen, Xia'

_publ_section_title
;
 Inserted products of lithium silylquinolylamide dimers
 [{8-(2-R-C9H5N)N(Me3Si)}Li&#x00B7;OEt2]2 (R = H or Me) with
 dimethylcyanamide and their reactive derivatives with metal halides.
;
_journal_issue 10
_journal_name_full 'Dalton transactions (Cambridge, England : 2003)'
_journal_page_first 4718
_journal_page_last 4725
_journal_paper_doi 10.1039/c4dt03599b
_journal_volume 44
_journal_year 2015
_chemical_formula_moiety 'C32 H46 Li2 N8 Si2'
_chemical_formula_sum 'C32 H46 Li2 N8 Si2'
_chemical_formula_weight 612.83
_chemical_name_systematic
; 
 ? 
;
_space_group_IT_number 60
_symmetry_cell_setting orthorhombic
_symmetry_space_group_name_Hall '-P 2n 2ab'
_symmetry_space_group_name_H-M 'P b c n'
_atom_sites_solution_hydrogens geom
_atom_sites_solution_primary direct
_atom_sites_solution_secondary difmap
_audit_creation_method SHELXL-97
_audit_update_record
;
2015-01-16 deposited with the CCDC.
2015-01-28 downloaded from the CCDC.
;
_cell_angle_alpha 90.00
_cell_angle_beta 90.00
_cell_angle_gamma 90.00
_cell_formula_units_Z 4
_cell_length_a 15.4886(7)
_cell_length_b 19.2519(9)
_cell_length_c 12.1325(5)
_cell_measurement_temperature 173(2)
_cell_volume 3617.7(3)
_computing_cell_refinement 'Bruker SAINT'
_computing_data_collection 'Bruker APEX2'
_computing_data_reduction 'Bruker SAINT'
_computing_molecular_graphics 'Bruker SHELXTL'
_computing_publication_material 'Bruker SHELXTL'
_computing_structure_refinement 'SHELXL-97 (Sheldrick, 2008)'
_computing_structure_solution 'SHELXS-97 (Sheldrick, 2008)'
_diffrn_ambient_temperature 173(2)
_diffrn_measured_fraction_theta_full 0.998
_diffrn_measured_fraction_theta_max 0.998
_diffrn_measurement_device_type 'Bruker APEX-II CCD'
_diffrn_measurement_method '\f and \w scans'
_diffrn_radiation_monochromator graphite
_diffrn_radiation_source 'fine-focus sealed tube'
_diffrn_radiation_type MoK\a
_diffrn_radiation_wavelength 0.71073
_diffrn_reflns_av_R_equivalents 0.0257
_diffrn_reflns_av_unetI/netI 0.0183
_diffrn_reflns_limit_h_max 20
_diffrn_reflns_limit_h_min -19
_diffrn_reflns_limit_k_max 25
_diffrn_reflns_limit_k_min -21
_diffrn_reflns_limit_l_max 16
_diffrn_reflns_limit_l_min -16
_diffrn_reflns_number 25319
_diffrn_reflns_theta_full 28.33
_diffrn_reflns_theta_max 28.33
_diffrn_reflns_theta_min 1.69
_exptl_absorpt_coefficient_mu 0.130
_exptl_absorpt_correction_T_max 0.9795
_exptl_absorpt_correction_T_min 0.9473
_exptl_crystal_colour yellow
_exptl_crystal_density_diffrn 1.125
_exptl_crystal_density_method 'not measured'
_exptl_crystal_description Plate
_exptl_crystal_F_000 1312
_exptl_crystal_size_max 0.42
_exptl_crystal_size_mid 0.42
_exptl_crystal_size_min 0.16
_refine_diff_density_max 0.315
_refine_diff_density_min -0.221
_refine_diff_density_rms 0.040
_refine_ls_extinction_method none
_refine_ls_goodness_of_fit_ref 1.030
_refine_ls_hydrogen_treatment mixed
_refine_ls_matrix_type full
_refine_ls_number_parameters 205
_refine_ls_number_reflns 4508
_refine_ls_number_restraints 0
_refine_ls_restrained_S_all 1.030
_refine_ls_R_factor_all 0.0524
_refine_ls_R_factor_gt 0.0382
_refine_ls_shift/su_max 0.001
_refine_ls_shift/su_mean 0.000
_refine_ls_structure_factor_coef Fsqd
_refine_ls_weighting_details 'calc w=1/[\s^2^(Fo^2^)+(0.0588P)^2^+0.9704P] where P=(Fo^2^+2Fc^2^)/3'
_refine_ls_weighting_scheme calc
_refine_ls_wR_factor_gt 0.1021
_refine_ls_wR_factor_ref 0.1138
_reflns_number_gt 3539
_reflns_number_total 4508
_reflns_threshold_expression >2sigma(I)
_cod_data_source_file c4dt03599b1.cif
_cod_data_source_block 2b
_cod_depositor_comments
;
The following automatic conversions were performed:

'_symmetry_cell_setting' value 'Orthorhombic' changed to
'orthorhombic' according to
/usr/data/users/saulius/crontab/automatic-downloads/rss-feeds/RSC/lib/dictionaries/cif_core.dic
dictionary named 'cif_core.dic' version 2.4.2 from 2011-04-26.

Automatic conversion script
Id: cif_fix_values 3008 2015-01-20 13:52:24Z robertas 

 Adding full bibliography for 7033837--7033841.cif.
;
_cod_original_sg_symbol_H-M Pbcn
_cod_database_code 7033839

loop_
_symmetry_equiv_pos_as_xyz
'x, y, z'
'x+1/2, -y+1/2, -z'
'-x, y, -z+1/2'
'-x+1/2, -y+1/2, z+1/2'
'-x, -y, -z'
'-x-1/2, y-1/2, z'
'x, -y, z-1/2'
'x-1/2, y-1/2, -z-1/2'

loop_
_atom_site_label
_atom_site_type_symbol
_atom_site_fract_x
_atom_site_fract_y
_atom_site_fract_z
_atom_site_U_iso_or_equiv
_atom_site_adp_type
_atom_site_occupancy
_atom_site_symmetry_multiplicity
_atom_site_calc_flag
_atom_site_refinement_flags
Li1 Li 0.98429(14) 0.29673(11) 0.14775(18) 0.0316(4) Uani 1 1 d .
N1 N 0.91858(7) 0.37629(6) 0.08204(8) 0.0303(2) Uani 1 1 d .
N2 N 0.89397(6) 0.29899(5) 0.26533(8) 0.0275(2) Uani 1 1 d .
N3 N 0.93513(7) 0.22379(5) 0.40187(9) 0.0312(2) Uani 1 1 d .
N4 N 0.79183(7) 0.21834(6) 0.33638(10) 0.0383(3) Uani 1 1 d .
Si1 Si 0.96958(2) 0.148115(19) 0.45975(3) 0.03199(11) Uani 1 1 d .
C1 C 0.99950(12) 0.38420(10) -0.08686(13) 0.0532(4) Uani 1 1 d .
H1A H 1.0432 0.3584 -0.0451 0.080 Uiso 1 1 calc R
H1B H 1.0271 0.4228 -0.1260 0.080 Uiso 1 1 calc R
H1C H 0.9718 0.3531 -0.1402 0.080 Uiso 1 1 calc R
C2 C 0.93268(9) 0.41225(8) -0.00906(11) 0.0389(3) Uani 1 1 d .
C3 C 0.88474(11) 0.47300(8) -0.03382(12) 0.0474(4) Uani 1 1 d .
H3 H 0.8965 0.4984 -0.0992 0.057 Uiso 1 1 calc R
C4 C 0.82217(11) 0.49469(8) 0.03593(13) 0.0462(4) Uani 1 1 d .
H4 H 0.7904 0.5356 0.0195 0.055 Uiso 1 1 calc R
C5 C 0.80377(9) 0.45698(7) 0.13287(12) 0.0370(3) Uani 1 1 d .
C6 C 0.73744(10) 0.47525(8) 0.20695(13) 0.0446(4) Uani 1 1 d .
H6 H 0.7035 0.5156 0.1943 0.054 Uiso 1 1 calc R
C7 C 0.72239(9) 0.43476(8) 0.29655(13) 0.0418(3) Uani 1 1 d .
H7 H 0.6770 0.4468 0.3457 0.050 Uiso 1 1 calc R
C8 C 0.77243(8) 0.37545(7) 0.31825(11) 0.0349(3) Uani 1 1 d .
H8 H 0.7605 0.3488 0.3824 0.042 Uiso 1 1 calc R
C9 C 0.83884(7) 0.35451(6) 0.24876(10) 0.0276(2) Uani 1 1 d .
C10 C 0.85456(8) 0.39675(6) 0.15297(10) 0.0284(2) Uani 1 1 d .
C11 C 0.87392(8) 0.24629(6) 0.33748(10) 0.0277(2) Uani 1 1 d .
C12 C 0.73354(9) 0.22421(8) 0.24368(14) 0.0480(4) Uani 1 1 d .
H12A H 0.6866 0.2563 0.2623 0.072 Uiso 1 1 calc R
H12B H 0.7095 0.1784 0.2264 0.072 Uiso 1 1 calc R
H12C H 0.7651 0.2420 0.1796 0.072 Uiso 1 1 calc R
C13 C 0.75615(11) 0.18412(10) 0.43207(16) 0.0569(5) Uani 1 1 d .
H13A H 0.7954 0.1900 0.4947 0.085 Uiso 1 1 calc R
H13B H 0.7489 0.1345 0.4165 0.085 Uiso 1 1 calc R
H13C H 0.7000 0.2046 0.4499 0.085 Uiso 1 1 calc R
C14 C 0.92232(12) 0.06800(8) 0.39867(16) 0.0563(4) Uani 1 1 d .
H14A H 0.8630 0.0622 0.4251 0.084 Uiso 1 1 calc R
H14B H 0.9569 0.0277 0.4206 0.084 Uiso 1 1 calc R
H14C H 0.9222 0.0720 0.3181 0.084 Uiso 1 1 calc R
C15 C 0.95220(15) 0.14768(11) 0.61154(14) 0.0650(5) Uani 1 1 d .
H15A H 0.9745 0.1909 0.6432 0.097 Uiso 1 1 calc R
H15B H 0.9826 0.1081 0.6442 0.097 Uiso 1 1 calc R
H15C H 0.8903 0.1438 0.6272 0.097 Uiso 1 1 calc R
C16 C 1.08885(10) 0.14435(9) 0.43700(15) 0.0501(4) Uani 1 1 d .
H16A H 1.1010 0.1455 0.3577 0.075 Uiso 1 1 calc R
H16B H 1.1118 0.1013 0.4686 0.075 Uiso 1 1 calc R
H16C H 1.1163 0.1843 0.4727 0.075 Uiso 1 1 calc R

loop_
_atom_site_aniso_label
_atom_site_aniso_U_11
_atom_site_aniso_U_22
_atom_site_aniso_U_33
_atom_site_aniso_U_23
_atom_site_aniso_U_13
_atom_site_aniso_U_12
Li1 0.0320(10) 0.0325(11) 0.0305(10) -0.0012(9) -0.0001(8) 0.0037(8)
N1 0.0337(5) 0.0308(5) 0.0264(5) 0.0015(4) -0.0042(4) -0.0050(4)
N2 0.0263(5) 0.0271(5) 0.0291(5) 0.0034(4) 0.0013(4) 0.0024(4)
N3 0.0335(5) 0.0299(5) 0.0300(5) 0.0050(4) -0.0001(4) -0.0020(4)
N4 0.0288(5) 0.0394(6) 0.0466(7) 0.0083(5) 0.0021(5) -0.0061(5)
Si1 0.0379(2) 0.02995(19) 0.02811(19) 0.00690(13) -0.00534(14) -0.00449(14)
C1 0.0639(10) 0.0614(10) 0.0342(8) 0.0045(7) 0.0098(7) -0.0119(9)
C2 0.0448(8) 0.0408(7) 0.0312(6) 0.0040(6) -0.0059(6) -0.0106(6)
C3 0.0603(10) 0.0429(8) 0.0390(8) 0.0154(6) -0.0132(7) -0.0105(7)
C4 0.0547(9) 0.0341(7) 0.0497(8) 0.0096(6) -0.0168(7) 0.0005(7)
C5 0.0397(7) 0.0294(6) 0.0418(7) -0.0001(5) -0.0135(6) 0.0012(5)
C6 0.0442(8) 0.0333(7) 0.0564(9) -0.0070(6) -0.0098(7) 0.0128(6)
C7 0.0373(7) 0.0411(8) 0.0472(8) -0.0117(6) -0.0009(6) 0.0101(6)
C8 0.0349(6) 0.0351(7) 0.0346(6) -0.0039(5) 0.0017(5) 0.0038(5)
C9 0.0267(5) 0.0261(6) 0.0300(6) -0.0028(5) -0.0037(5) 0.0001(4)
C10 0.0297(6) 0.0258(6) 0.0299(6) -0.0021(5) -0.0071(5) -0.0011(4)
C11 0.0276(6) 0.0271(6) 0.0283(6) -0.0008(5) 0.0044(5) -0.0010(4)
C12 0.0340(7) 0.0457(8) 0.0644(10) -0.0027(7) -0.0096(7) -0.0061(6)
C13 0.0404(8) 0.0594(10) 0.0710(11) 0.0215(9) 0.0185(8) -0.0055(7)
C14 0.0621(10) 0.0337(8) 0.0730(12) -0.0001(8) -0.0163(9) -0.0067(7)
C15 0.0891(14) 0.0748(13) 0.0311(8) 0.0156(8) 0.0002(8) 0.0030(10)
C16 0.0396(8) 0.0504(9) 0.0603(10) 0.0141(7) -0.0094(7) 0.0039(7)

loop_
_atom_type_symbol
_atom_type_description
_atom_type_scat_dispersion_real
_atom_type_scat_dispersion_imag
_atom_type_scat_source
C C 0.0033 0.0016 'International Tables Vol C Tables 4.2.6.8 and 6.1.1.4'
H H 0.0000 0.0000 'International Tables Vol C Tables 4.2.6.8 and 6.1.1.4'
N N 0.0061 0.0033 'International Tables Vol C Tables 4.2.6.8 and 6.1.1.4'
Li Li -0.0003 0.0001 'International Tables Vol C Tables 4.2.6.8 and 6.1.1.4'
Si Si 0.0817 0.0704 'International Tables Vol C Tables 4.2.6.8 and 6.1.1.4'

loop_
_geom_angle_atom_site_label_1
_geom_angle_atom_site_label_2
_geom_angle_atom_site_label_3
_geom_angle
_geom_angle_site_symmetry_1
_geom_angle_site_symmetry_3
N3 Li1 N2 132.54(12) 3_755 .
N3 Li1 N1 138.05(12) 3_755 .
N2 Li1 N1 84.94(9) . .
N3 Li1 N2 67.13(8) 3_755 3_755
N2 Li1 N2 105.19(10) . 3_755
N1 Li1 N2 128.45(11) . 3_755
N3 Li1 C11 32.72(5) 3_755 3_755
N2 Li1 C11 126.45(11) . 3_755
N1 Li1 C11 143.22(12) . 3_755
N2 Li1 C11 34.51(5) 3_755 3_755
N3 Li1 Li1 100.24(10) 3_755 3_755
N2 Li1 Li1 55.54(8) . 3_755
N1 Li1 Li1 119.21(9) . 3_755
N2 Li1 Li1 49.70(8) 3_755 3_755
C11 Li1 Li1 75.61(9) 3_755 3_755
C2 N1 C10 119.58(12) . .
C2 N1 Li1 130.45(12) . .
C10 N1 Li1 109.71(10) . .
C11 N2 C9 121.55(10) . .
C11 N2 Li1 126.60(10) . .
C9 N2 Li1 110.20(10) . .
C11 N2 Li1 82.62(9) . 3_755
C9 N2 Li1 128.72(10) . 3_755
Li1 N2 Li1 74.76(10) . 3_755
C11 N3 Si1 139.45(9) . .
C11 N3 Li1 92.33(10) . 3_755
Si1 N3 Li1 122.45(9) . 3_755
C11 N4 C13 121.47(13) . .
C11 N4 C12 123.49(12) . .
C13 N4 C12 114.95(12) . .
N3 Si1 C14 114.93(7) . .
N3 Si1 C15 111.50(8) . .
C14 Si1 C15 109.47(9) . .
N3 Si1 C16 106.37(6) . .
C14 Si1 C16 107.32(9) . .
C15 Si1 C16 106.79(9) . .
C2 C1 H1A 109.5 . .
C2 C1 H1B 109.5 . .
H1A C1 H1B 109.5 . .
C2 C1 H1C 109.5 . .
H1A C1 H1C 109.5 . .
H1B C1 H1C 109.5 . .
N1 C2 C3 121.51(14) . .
N1 C2 C1 116.80(14) . .
C3 C2 C1 121.65(14) . .
C4 C3 C2 119.83(14) . .
C4 C3 H3 120.1 . .
C2 C3 H3 120.1 . .
C3 C4 C5 120.49(14) . .
C3 C4 H4 119.8 . .
C5 C4 H4 119.8 . .
C6 C5 C4 123.39(13) . .
C6 C5 C10 119.81(13) . .
C4 C5 C10 116.78(13) . .
C7 C6 C5 119.50(13) . .
C7 C6 H6 120.2 . .
C5 C6 H6 120.2 . .
C6 C7 C8 121.45(13) . .
C6 C7 H7 119.3 . .
C8 C7 H7 119.3 . .
C9 C8 C7 122.03(13) . .
C9 C8 H8 119.0 . .
C7 C8 H8 119.0 . .
N2 C9 C8 126.38(12) . .
N2 C9 C10 116.72(11) . .
C8 C9 C10 116.82(11) . .
N1 C10 C5 121.79(12) . .
N1 C10 C9 117.84(11) . .
C5 C10 C9 120.37(12) . .
N3 C11 N2 117.56(10) . .
N3 C11 N4 123.12(11) . .
N2 C11 N4 119.29(11) . .
N3 C11 Li1 54.95(8) . 3_755
N2 C11 Li1 62.87(8) . 3_755
N4 C11 Li1 176.18(11) . 3_755
N4 C12 H12A 109.5 . .
N4 C12 H12B 109.5 . .
H12A C12 H12B 109.5 . .
N4 C12 H12C 109.5 . .
H12A C12 H12C 109.5 . .
H12B C12 H12C 109.5 . .
N4 C13 H13A 109.5 . .
N4 C13 H13B 109.5 . .
H13A C13 H13B 109.5 . .
N4 C13 H13C 109.5 . .
H13A C13 H13C 109.5 . .
H13B C13 H13C 109.5 . .
Si1 C14 H14A 109.5 . .
Si1 C14 H14B 109.5 . .
H14A C14 H14B 109.5 . .
Si1 C14 H14C 109.5 . .
H14A C14 H14C 109.5 . .
H14B C14 H14C 109.5 . .
Si1 C15 H15A 109.5 . .
Si1 C15 H15B 109.5 . .
H15A C15 H15B 109.5 . .
Si1 C15 H15C 109.5 . .
H15A C15 H15C 109.5 . .
H15B C15 H15C 109.5 . .
Si1 C16 H16A 109.5 . .
Si1 C16 H16B 109.5 . .
H16A C16 H16B 109.5 . .
Si1 C16 H16C 109.5 . .
H16A C16 H16C 109.5 . .
H16B C16 H16C 109.5 . .

loop_
_geom_bond_atom_site_label_1
_geom_bond_atom_site_label_2
_geom_bond_distance
_geom_bond_site_symmetry_2
Li1 N3 1.973(2) 3_755
Li1 N2 1.998(2) .
Li1 N1 2.004(2) .
Li1 N2 2.161(2) 3_755
Li1 C11 2.408(2) 3_755
Li1 Li1 2.528(4) 3_755
N1 C2 1.3224(17) .
N1 C10 1.3709(16) .
N2 C11 1.3756(15) .
N2 C9 1.3828(15) .
N2 Li1 2.161(2) 3_755
N3 C11 1.3026(16) .
N3 Si1 1.7030(11) .
N3 Li1 1.973(2) 3_755
N4 C11 1.3808(16) .
N4 C13 1.4447(19) .
N4 C12 1.4466(19) .
Si1 C14 1.8611(16) .
Si1 C15 1.8612(17) .
Si1 C16 1.8692(17) .
C1 C2 1.501(2) .
C1 H1A 0.9800 .
C1 H1B 0.9800 .
C1 H1C 0.9800 .
C2 C3 1.417(2) .
C3 C4 1.353(2) .
C3 H3 0.9500 .
C4 C5 1.411(2) .
C4 H4 0.9500 .
C5 C6 1.410(2) .
C5 C10 1.4223(17) .
C6 C7 1.358(2) .
C6 H6 0.9500 .
C7 C8 1.4050(19) .
C7 H7 0.9500 .
C8 C9 1.3896(17) .
C8 H8 0.9500 .
C9 C10 1.4392(17) .
C11 Li1 2.408(2) 3_755
C12 H12A 0.9800 .
C12 H12B 0.9800 .
C12 H12C 0.9800 .
C13 H13A 0.9800 .
C13 H13B 0.9800 .
C13 H13C 0.9800 .
C14 H14A 0.9800 .
C14 H14B 0.9800 .
C14 H14C 0.9800 .
C15 H15A 0.9800 .
C15 H15B 0.9800 .
C15 H15C 0.9800 .
C16 H16A 0.9800 .
C16 H16B 0.9800 .
C16 H16C 0.9800 .
